data_7030242
loop_
_publ_author_name
'Maekawa, Miyuki'
'Daniliuc, Constantin G.'
'Freytag, Matthias'
'Jones, Peter G.'
'Walter, Marc D.'

_publ_section_title
;
 Complexes of manganese, iron and cobalt with sterically demanding indenyl
 ligands.
;
_journal_issue 34
_journal_name_full 'Dalton transactions (Cambridge, England : 2003)'
_journal_page_first 10317
_journal_page_last 10327
_journal_paper_doi 10.1039/c2dt31136d
_journal_volume 41
_journal_year 2012
_chemical_formula_sum 'C42 H54 Mn'
_chemical_formula_weight 613.79
_chemical_name_systematic
;
?
;
_space_group_IT_number 2
_symmetry_cell_setting triclinic
_symmetry_space_group_name_Hall '-P 1'
_symmetry_space_group_name_H-M 'P -1'
_atom_sites_solution_hydrogens geom
_atom_sites_solution_primary direct
_atom_sites_solution_secondary difmap
_audit_creation_method SHELXL-97
_cell_angle_alpha 99.248(4)
_cell_angle_beta 92.509(2)
_cell_angle_gamma 101.347(4)
_cell_formula_units_Z 4
_cell_length_a 13.3587(6)
_cell_length_b 15.8419(6)
_cell_length_c 16.6359(6)
_cell_measurement_reflns_used 19819
_cell_measurement_temperature 100(2)
_cell_measurement_theta_max 75.6770
_cell_measurement_theta_min 3.3765
_cell_volume 3396.6(2)
_computing_cell_refinement
;
CrysAlisPro, Oxford Diffraction Ltd.,
Version 1.171.33.55 (release 05-01-2010 CrysAlis171 .NET)
(compiled Jan 5 2010,16:28:46)
;
_computing_data_collection
;
CrysAlisPro, Oxford Diffraction Ltd.,
Version 1.171.33.55 (release 05-01-2010 CrysAlis171 .NET)
(compiled Jan 5 2010,16:28:46)
;
_computing_data_reduction
;
CrysAlisPro, Oxford Diffraction Ltd.,
Version 1.171.33.55 (release 05-01-2010 CrysAlis171 .NET)
(compiled Jan 5 2010,16:28:46)
;
_computing_molecular_graphics 'Bruker XP'
_computing_publication_material SHELXL-97
_computing_structure_refinement 'SHELXL-97 (Sheldrick, 1997)'
_computing_structure_solution 'SHELXS-97 (Sheldrick, 1990)'
_diffrn_ambient_temperature 100(2)
_diffrn_detector_area_resol_mean 10.3543
_diffrn_measured_fraction_theta_full 0.966
_diffrn_measured_fraction_theta_max 0.958
_diffrn_measurement_device_type 'Xcalibur, Atlas, Nova'
_diffrn_measurement_method '\w scans'
_diffrn_radiation_monochromator mirror
_diffrn_radiation_source 'Nova (Cu) X-ray Source'
_diffrn_radiation_type 'Cu K\a'
_diffrn_radiation_wavelength 1.54184
_diffrn_reflns_av_R_equivalents 0.0869
_diffrn_reflns_av_sigmaI/netI 0.0645
_diffrn_reflns_limit_h_max 16
_diffrn_reflns_limit_h_min -16
_diffrn_reflns_limit_k_max 19
_diffrn_reflns_limit_k_min -19
_diffrn_reflns_limit_l_max 20
_diffrn_reflns_limit_l_min -20
_diffrn_reflns_number 35598
_diffrn_reflns_theta_full 72.50
_diffrn_reflns_theta_max 76.19
_diffrn_reflns_theta_min 3.60
_exptl_absorpt_coefficient_mu 3.346
_exptl_absorpt_correction_T_max 1.00000
_exptl_absorpt_correction_T_min 0.97123
_exptl_absorpt_correction_type multi-scan
_exptl_absorpt_process_details
;
CrysAlisPro, Oxford Diffraction Ltd.,
Version 1.171.33.55 (release 05-01-2010 CrysAlis171 .NET)
(compiled Jan 5 2010,16:28:46)
;
_exptl_crystal_colour orange
_exptl_crystal_density_diffrn 1.200
_exptl_crystal_density_method 'not measured'
_exptl_crystal_description prism
_exptl_crystal_F_000 1324
_exptl_crystal_size_max 0.11
_exptl_crystal_size_mid 0.10
_exptl_crystal_size_min 0.09
_refine_diff_density_max 0.797
_refine_diff_density_min -1.272
_refine_diff_density_rms 0.086
_refine_ls_extinction_method none
_refine_ls_goodness_of_fit_ref 1.022
_refine_ls_hydrogen_treatment constr
_refine_ls_matrix_type full
_refine_ls_number_parameters 775
_refine_ls_number_reflns 13623
_refine_ls_number_restraints 0
_refine_ls_restrained_S_all 1.022
_refine_ls_R_factor_all 0.0936
_refine_ls_R_factor_gt 0.0742
_refine_ls_shift/su_max 0.003
_refine_ls_shift/su_mean 0.000
_refine_ls_structure_factor_coef Fsqd
_refine_ls_weighting_details 'calc w=1/[\s^2^(Fo^2^)+(0.1310P)^2^+3.2535P] where P=(Fo^2^+2Fc^2^)/3'
_refine_ls_weighting_scheme calc
_refine_ls_wR_factor_gt 0.2008
_refine_ls_wR_factor_ref 0.2185
_reflns_number_gt 10618
_reflns_number_total 13623
_reflns_threshold_expression >2sigma(I)
_cod_data_source_file c2dt31136d.txt
_cod_data_source_block mima17
_cod_database_code 7030242

loop_
_symmetry_equiv_pos_as_xyz
'x, y, z'
'-x, -y, -z'

loop_
_atom_site_label
_atom_site_type_symbol
_atom_site_fract_x
_atom_site_fract_y
_atom_site_fract_z
_atom_site_U_iso_or_equiv
_atom_site_adp_type
_atom_site_occupancy
_atom_site_symmetry_multiplicity
_atom_site_calc_flag
_atom_site_refinement_flags
Mn Mn 0.21118(4) 0.41953(3) 0.30498(3) 0.02774(15) Uani 1 1 d .
C1 C 0.1735(3) 0.2875(2) 0.21358(19) 0.0276(6) Uani 1 1 d .
C2 C 0.2428(3) 0.2820(2) 0.2792(2) 0.0263(6) Uani 1 1 d .
H2 H 0.3116 0.2758 0.2738 0.032 Uiso 1 1 calc R
C3 C 0.1950(3) 0.2872(2) 0.3539(2) 0.0265(6) Uani 1 1 d .
C4 C 0.0915(3) 0.2928(2) 0.33461(19) 0.0258(6) Uani 1 1 d .
C5 C 0.0777(3) 0.2916(2) 0.2474(2) 0.0281(7) Uani 1 1 d .
C6 C -0.0203(3) 0.2936(2) 0.2125(2) 0.0323(7) Uani 1 1 d .
H6 H -0.0312 0.2923 0.1555 0.039 Uiso 1 1 calc R
C7 C -0.0994(3) 0.2975(3) 0.2624(3) 0.0382(8) Uani 1 1 d .
H7 H -0.1652 0.2983 0.2389 0.046 Uiso 1 1 calc R
C8 C -0.0854(3) 0.3002(3) 0.3481(3) 0.0387(8) Uani 1 1 d .
H8 H -0.1415 0.3035 0.3808 0.046 Uiso 1 1 calc R
C9 C 0.0077(3) 0.2983(2) 0.3838(2) 0.0325(7) Uani 1 1 d .
H9 H 0.0166 0.3007 0.4411 0.039 Uiso 1 1 calc R
C10 C 0.1602(2) 0.5526(2) 0.33961(19) 0.0250(6) Uani 1 1 d .
C11 C 0.2377(2) 0.5591(2) 0.28248(19) 0.0249(6) Uani 1 1 d .
H11 H 0.2270 0.5673 0.2277 0.030 Uiso 1 1 calc R
C12 C 0.3327(3) 0.5515(2) 0.3193(2) 0.0261(6) Uani 1 1 d .
C13 C 0.3167(3) 0.5446(2) 0.4034(2) 0.0282(7) Uani 1 1 d .
C14 C 0.2102(3) 0.5446(2) 0.4153(2) 0.0276(6) Uani 1 1 d .
C15 C 0.1741(3) 0.5392(2) 0.4938(2) 0.0318(7) Uani 1 1 d .
H15 H 0.1041 0.5382 0.5025 0.038 Uiso 1 1 calc R
C17 C 0.3457(3) 0.5353(3) 0.5449(2) 0.0354(8) Uani 1 1 d .
H17 H 0.3903 0.5330 0.5902 0.042 Uiso 1 1 calc R
C16 C 0.2414(3) 0.5354(3) 0.5564(2) 0.0367(8) Uani 1 1 d .
H16 H 0.2177 0.5327 0.6091 0.044 Uiso 1 1 calc R
C18 C 0.3843(3) 0.5385(2) 0.4700(2) 0.0301(7) Uani 1 1 d .
H18 H 0.4541 0.5367 0.4628 0.036 Uiso 1 1 calc R
C19 C 0.2006(3) 0.2807(2) 0.1252(2) 0.0291(7) Uani 1 1 d .
H19 H 0.2768 0.2884 0.1264 0.035 Uiso 1 1 calc R
C20 C 0.1563(3) 0.1896(2) 0.0756(2) 0.0314(7) Uani 1 1 d .
H20A H 0.1801 0.1451 0.1028 0.038 Uiso 1 1 calc R
H20B H 0.0806 0.1783 0.0744 0.038 Uiso 1 1 calc R
C21 C 0.1884(3) 0.1810(3) -0.0118(2) 0.0372(8) Uani 1 1 d .
H21A H 0.2632 0.1840 -0.0108 0.045 Uiso 1 1 calc R
H21B H 0.1537 0.1232 -0.0428 0.045 Uiso 1 1 calc R
C22 C 0.1620(3) 0.2523(3) -0.0551(2) 0.0386(8) Uani 1 1 d .
H22A H 0.0867 0.2444 -0.0633 0.046 Uiso 1 1 calc R
H22B H 0.1898 0.2475 -0.1095 0.046 Uiso 1 1 calc R
C23 C 0.2067(3) 0.3428(3) -0.0051(2) 0.0375(8) Uani 1 1 d .
H23A H 0.1843 0.3878 -0.0325 0.045 Uiso 1 1 calc R
H23B H 0.2824 0.3534 -0.0030 0.045 Uiso 1 1 calc R
C24 C 0.1727(3) 0.3516(2) 0.0821(2) 0.0322(7) Uani 1 1 d .
H24A H 0.2060 0.4097 0.1133 0.039 Uiso 1 1 calc R
H24B H 0.0977 0.3473 0.0804 0.039 Uiso 1 1 calc R
C25 C 0.2407(3) 0.2804(2) 0.43694(19) 0.0263(6) Uani 1 1 d .
H25 H 0.2202 0.3257 0.4784 0.032 Uiso 1 1 calc R
C26 C 0.1971(3) 0.1897(2) 0.4588(2) 0.0324(7) Uani 1 1 d .
H26A H 0.1217 0.1812 0.4591 0.039 Uiso 1 1 calc R
H26B H 0.2129 0.1435 0.4167 0.039 Uiso 1 1 calc R
C27 C 0.2423(3) 0.1808(3) 0.5429(2) 0.0350(8) Uani 1 1 d .
H27A H 0.2199 0.2225 0.5857 0.042 Uiso 1 1 calc R
H27B H 0.2159 0.1210 0.5535 0.042 Uiso 1 1 calc R
C28 C 0.3582(3) 0.1984(2) 0.5475(2) 0.0345(7) Uani 1 1 d .
H28A H 0.3806 0.1523 0.5092 0.041 Uiso 1 1 calc R
H28B H 0.3847 0.1961 0.6034 0.041 Uiso 1 1 calc R
C29 C 0.4025(3) 0.2876(2) 0.5259(2) 0.0343(7) Uani 1 1 d .
H29A H 0.4778 0.2953 0.5257 0.041 Uiso 1 1 calc R
H29B H 0.3872 0.3340 0.5681 0.041 Uiso 1 1 calc R
C30 C 0.3579(3) 0.2967(2) 0.4425(2) 0.0289(7) Uani 1 1 d .
H30A H 0.3799 0.2546 0.3997 0.035 Uiso 1 1 calc R
H30B H 0.3854 0.3563 0.4319 0.035 Uiso 1 1 calc R
C31 C 0.0510(3) 0.5646(2) 0.3303(2) 0.0279(6) Uani 1 1 d .
H31 H 0.0094 0.5256 0.3636 0.033 Uiso 1 1 calc R
C32 C 0.0028(3) 0.5388(2) 0.2423(2) 0.0321(7) Uani 1 1 d .
H32A H 0.0017 0.4762 0.2226 0.038 Uiso 1 1 calc R
H32B H 0.0451 0.5733 0.2067 0.038 Uiso 1 1 calc R
C33 C -0.1070(3) 0.5548(3) 0.2363(2) 0.0408(9) Uani 1 1 d .
H33A H -0.1339 0.5421 0.1783 0.049 Uiso 1 1 calc R
H33B H -0.1515 0.5144 0.2659 0.049 Uiso 1 1 calc R
C34 C -0.1108(3) 0.6492(3) 0.2726(3) 0.0489(10) Uani 1 1 d .
H34A H -0.0725 0.6893 0.2393 0.059 Uiso 1 1 calc R
H34B H -0.1828 0.6563 0.2705 0.059 Uiso 1 1 calc R
C35 C -0.0650(3) 0.6737(3) 0.3602(3) 0.0446(9) Uani 1 1 d .
H35A H -0.1072 0.6378 0.3948 0.054 Uiso 1 1 calc R
H35B H -0.0648 0.7359 0.3809 0.054 Uiso 1 1 calc R
C36 C 0.0445(3) 0.6586(2) 0.3653(2) 0.0350(8) Uani 1 1 d .
H36A H 0.0721 0.6725 0.4232 0.042 Uiso 1 1 calc R
H36B H 0.0877 0.6990 0.3351 0.042 Uiso 1 1 calc R
C37 C 0.4348(3) 0.5582(2) 0.2821(2) 0.0298(7) Uani 1 1 d .
H37 H 0.4848 0.5460 0.3231 0.036 Uiso 1 1 calc R
C38 C 0.4322(3) 0.4914(3) 0.2033(2) 0.0391(8) Uani 1 1 d .
H38A H 0.4094 0.4316 0.2149 0.047 Uiso 1 1 calc R
H38B H 0.3821 0.5010 0.1618 0.047 Uiso 1 1 calc R
C39 C 0.5377(3) 0.5000(3) 0.1695(3) 0.0462(10) Uani 1 1 d .
H39A H 0.5860 0.4846 0.2089 0.055 Uiso 1 1 calc R
H39B H 0.5329 0.4582 0.1177 0.055 Uiso 1 1 calc R
C40 C 0.5795(3) 0.5924(3) 0.1542(3) 0.0438(9) Uani 1 1 d .
H40A H 0.6497 0.5962 0.1363 0.053 Uiso 1 1 calc R
H40B H 0.5361 0.6053 0.1099 0.053 Uiso 1 1 calc R
C41 C 0.5816(3) 0.6594(3) 0.2307(2) 0.0371(8) Uani 1 1 d .
H41A H 0.6031 0.7189 0.2178 0.045 Uiso 1 1 calc R
H41B H 0.6323 0.6515 0.2725 0.045 Uiso 1 1 calc R
C42 C 0.4758(3) 0.6505(2) 0.2649(2) 0.0303(7) Uani 1 1 d .
H42A H 0.4806 0.6931 0.3162 0.036 Uiso 1 1 calc R
H42B H 0.4270 0.6647 0.2253 0.036 Uiso 1 1 calc R
Mn' Mn 0.30311(4) -0.07911(3) 0.21094(3) 0.02797(15) Uani 1 1 d .
C1' C 0.3725(3) -0.1609(2) 0.29859(19) 0.0278(7) Uani 1 1 d .
C2' C 0.2918(3) -0.2138(2) 0.24283(19) 0.0266(6) Uani 1 1 d .
H2' H 0.2274 -0.2415 0.2579 0.032 Uiso 1 1 calc R
C3' C 0.3219(2) -0.2193(2) 0.16074(19) 0.0245(6) Uani 1 1 d .
C4' C 0.4255(2) -0.1713(2) 0.16640(19) 0.0249(6) Uani 1 1 d .
C5' C 0.4564(3) -0.1352(2) 0.25107(19) 0.0267(6) Uani 1 1 d .
C6' C 0.5561(3) -0.0837(2) 0.2733(2) 0.0311(7) Uani 1 1 d .
H6' H 0.5769 -0.0588 0.3288 0.037 Uiso 1 1 calc R
C7' C 0.6220(3) -0.0703(2) 0.2135(2) 0.0357(8) Uani 1 1 d .
H7' H 0.6891 -0.0362 0.2282 0.043 Uiso 1 1 calc R
C8' C 0.5923(3) -0.1061(2) 0.1306(2) 0.0331(7) Uani 1 1 d .
H8' H 0.6399 -0.0960 0.0907 0.040 Uiso 1 1 calc R
C9' C 0.4961(3) -0.1551(2) 0.1066(2) 0.0291(7) Uani 1 1 d .
H9' H 0.4769 -0.1779 0.0505 0.035 Uiso 1 1 calc R
C10' C 0.3445(3) 0.0516(2) 0.1638(2) 0.0266(6) Uani 1 1 d .
C11' C 0.2662(3) 0.0535(2) 0.2196(2) 0.0294(7) Uani 1 1 d .
H11' H 0.2753 0.0874 0.2729 0.035 Uiso 1 1 calc R
C12' C 0.1724(3) -0.0029(2) 0.1837(2) 0.0326(7) Uani 1 1 d .
C13' C 0.1899(3) -0.0355(2) 0.1017(2) 0.0300(7) Uani 1 1 d .
C14' C 0.2965(3) -0.0032(2) 0.0900(2) 0.0267(6) Uani 1 1 d .
C15' C 0.3338(3) -0.0277(2) 0.0132(2) 0.0298(7) Uani 1 1 d .
H15' H 0.4042 -0.0093 0.0053 0.036 Uiso 1 1 calc R
C16' C 0.2677(3) -0.0781(2) -0.0497(2) 0.0341(7) Uani 1 1 d .
H16' H 0.2928 -0.0932 -0.1015 0.041 Uiso 1 1 calc R
C17' C 0.1625(3) -0.1081(2) -0.0389(2) 0.0364(8) Uani 1 1 d .
H17' H 0.1179 -0.1417 -0.0837 0.044 Uiso 1 1 calc R
C18' C 0.1247(3) -0.0889(2) 0.0358(2) 0.0344(7) Uani 1 1 d .
H18' H 0.0550 -0.1113 0.0432 0.041 Uiso 1 1 calc R
C19' C 0.3752(3) -0.1427(2) 0.3909(2) 0.0295(7) Uani 1 1 d .
H19' H 0.4489 -0.1292 0.4119 0.035 Uiso 1 1 calc R
C20' C 0.3240(3) -0.2219(2) 0.4245(2) 0.0386(8) Uani 1 1 d .
H20C H 0.3571 -0.2714 0.4052 0.046 Uiso 1 1 calc R
H20D H 0.2512 -0.2386 0.4032 0.046 Uiso 1 1 calc R
C21' C 0.3302(3) -0.2055(2) 0.5178(2) 0.0386(9) Uani 1 1 d .
H21C H 0.2920 -0.2578 0.5369 0.046 Uiso 1 1 calc R
H21D H 0.4026 -0.1956 0.5392 0.046 Uiso 1 1 calc R
C22' C 0.2861(3) -0.1272(3) 0.5509(2) 0.0412(9) Uani 1 1 d .
H22C H 0.2956 -0.1157 0.6114 0.049 Uiso 1 1 calc R
H22D H 0.2118 -0.1396 0.5349 0.049 Uiso 1 1 calc R
C23' C 0.3386(5) -0.0472(3) 0.5182(2) 0.0539(12) Uani 1 1 d .
H23C H 0.4116 -0.0314 0.5391 0.065 Uiso 1 1 calc R
H23D H 0.3063 0.0026 0.5380 0.065 Uiso 1 1 calc R
C24' C 0.3312(5) -0.0640(3) 0.4242(3) 0.0539(12) Uani 1 1 d .
H24C H 0.2585 -0.0740 0.4033 0.065 Uiso 1 1 calc R
H24D H 0.3690 -0.0117 0.4048 0.065 Uiso 1 1 calc R
C25' C 0.2613(3) -0.2707(2) 0.08399(19) 0.0270(6) Uani 1 1 d .
H25' H 0.2673 -0.2320 0.0418 0.032 Uiso 1 1 calc R
C26' C 0.3017(3) -0.3521(2) 0.0498(2) 0.0310(7) Uani 1 1 d .
H26C H 0.3739 -0.3342 0.0376 0.037 Uiso 1 1 calc R
H26D H 0.2999 -0.3902 0.0917 0.037 Uiso 1 1 calc R
C27' C 0.2389(3) -0.4038(3) -0.0279(2) 0.0415(9) Uani 1 1 d .
H27C H 0.2453 -0.3677 -0.0715 0.050 Uiso 1 1 calc R
H27D H 0.2656 -0.4570 -0.0468 0.050 Uiso 1 1 calc R
C28' C 0.1264(3) -0.4297(3) -0.0117(2) 0.0414(9) Uani 1 1 d .
H28C H 0.0863 -0.4604 -0.0631 0.050 Uiso 1 1 calc R
H28D H 0.1194 -0.4705 0.0280 0.050 Uiso 1 1 calc R
C29' C 0.0843(3) -0.3501(3) 0.0218(2) 0.0366(8) Uani 1 1 d .
H29C H 0.0128 -0.3692 0.0351 0.044 Uiso 1 1 calc R
H29D H 0.0837 -0.3130 -0.0206 0.044 Uiso 1 1 calc R
C30' C 0.1474(3) -0.2967(2) 0.0979(2) 0.0307(7) Uani 1 1 d .
H30C H 0.1399 -0.3311 0.1428 0.037 Uiso 1 1 calc R
H30D H 0.1205 -0.2431 0.1150 0.037 Uiso 1 1 calc R
C31' C 0.4510(2) 0.1083(2) 0.17150(19) 0.0259(6) Uani 1 1 d .
H31' H 0.4976 0.0722 0.1445 0.031 Uiso 1 1 calc R
C32' C 0.4943(3) 0.1431(2) 0.2601(2) 0.0328(7) Uani 1 1 d .
H32C H 0.4455 0.1740 0.2895 0.039 Uiso 1 1 calc R
H32D H 0.5018 0.0934 0.2874 0.039 Uiso 1 1 calc R
C33' C 0.5981(3) 0.2056(3) 0.2651(2) 0.0351(8) Uani 1 1 d .
H33C H 0.6213 0.2291 0.3232 0.042 Uiso 1 1 calc R
H33D H 0.6490 0.1731 0.2413 0.042 Uiso 1 1 calc R
C34' C 0.5925(3) 0.2810(2) 0.2198(2) 0.0346(7) Uani 1 1 d .
H34C H 0.6614 0.3191 0.2226 0.041 Uiso 1 1 calc R
H34D H 0.5460 0.3165 0.2465 0.041 Uiso 1 1 calc R
C35' C 0.5536(3) 0.2470(2) 0.1306(2) 0.0314(7) Uani 1 1 d .
H35C H 0.5474 0.2967 0.1029 0.038 Uiso 1 1 calc R
H35D H 0.6032 0.2159 0.1026 0.038 Uiso 1 1 calc R
C36' C 0.4497(3) 0.1850(2) 0.1254(2) 0.0284(7) Uani 1 1 d .
H36C H 0.4272 0.1614 0.0672 0.034 Uiso 1 1 calc R
H36D H 0.3990 0.2184 0.1481 0.034 Uiso 1 1 calc R
C37' C 0.0684(3) -0.0181(3) 0.2182(3) 0.0388(8) Uani 1 1 d .
H37' H 0.0217 -0.0646 0.1783 0.047 Uiso 1 1 calc R
C38' C 0.0718(4) -0.0514(4) 0.3002(3) 0.0533(11) Uani 1 1 d .
H38C H 0.0989 -0.1057 0.2929 0.064 Uiso 1 1 calc R
H38D H 0.1186 -0.0072 0.3410 0.064 Uiso 1 1 calc R
C39' C -0.0350(4) -0.0695(4) 0.3319(4) 0.0601(14) Uani 1 1 d .
H39C H -0.0797 -0.1186 0.2944 0.072 Uiso 1 1 calc R
H39D H -0.0299 -0.0868 0.3863 0.072 Uiso 1 1 calc R
C40' C -0.0826(4) 0.0116(4) 0.3385(3) 0.0568(12) Uani 1 1 d .
H40C H -0.1539 -0.0038 0.3536 0.068 Uiso 1 1 calc R
H40D H -0.0438 0.0573 0.3827 0.068 Uiso 1 1 calc R
C41' C -0.0826(4) 0.0468(3) 0.2624(4) 0.0576(13) Uani 1 1 d .
H41C H -0.1056 0.1030 0.2724 0.069 Uiso 1 1 calc R
H41D H -0.1325 0.0058 0.2213 0.069 Uiso 1 1 calc R
C42' C 0.0226(3) 0.0616(3) 0.2275(3) 0.0471(10) Uani 1 1 d .
H42C H 0.0156 0.0794 0.1735 0.057 Uiso 1 1 calc R
H42D H 0.0696 0.1100 0.2641 0.057 Uiso 1 1 calc R

loop_
_atom_site_aniso_label
_atom_site_aniso_U_11
_atom_site_aniso_U_22
_atom_site_aniso_U_33
_atom_site_aniso_U_23
_atom_site_aniso_U_13
_atom_site_aniso_U_12
Mn 0.0326(3) 0.0251(3) 0.0260(3) 0.00531(19) 0.0060(2) 0.0058(2)
C1 0.0324(17) 0.0279(16) 0.0233(15) 0.0057(12) 0.0041(12) 0.0068(12)
C2 0.0276(16) 0.0248(15) 0.0280(16) 0.0064(12) 0.0069(12) 0.0062(12)
C3 0.0292(16) 0.0250(15) 0.0251(15) 0.0034(11) 0.0070(12) 0.0047(12)
C4 0.0274(16) 0.0250(15) 0.0251(15) 0.0047(11) 0.0056(12) 0.0046(12)
C5 0.0310(17) 0.0261(15) 0.0278(16) 0.0072(12) 0.0040(13) 0.0048(12)
C6 0.0333(18) 0.0323(17) 0.0316(17) 0.0074(13) 0.0031(14) 0.0056(13)
C7 0.0274(17) 0.044(2) 0.045(2) 0.0097(16) 0.0009(15) 0.0085(15)
C8 0.0296(18) 0.044(2) 0.044(2) 0.0103(16) 0.0129(15) 0.0065(15)
C9 0.0339(18) 0.0371(18) 0.0293(16) 0.0097(13) 0.0103(14) 0.0091(14)
C10 0.0274(16) 0.0256(15) 0.0224(14) 0.0063(11) 0.0069(12) 0.0034(12)
C11 0.0253(15) 0.0270(15) 0.0253(15) 0.0102(11) 0.0086(12) 0.0066(12)
C12 0.0283(16) 0.0250(15) 0.0270(15) 0.0064(11) 0.0077(12) 0.0076(12)
C13 0.0342(17) 0.0250(15) 0.0278(16) 0.0080(12) 0.0114(13) 0.0070(12)
C14 0.0324(17) 0.0233(15) 0.0276(16) 0.0052(11) 0.0071(13) 0.0055(12)
C15 0.0323(17) 0.0357(18) 0.0287(17) 0.0079(13) 0.0121(13) 0.0057(14)
C17 0.042(2) 0.0382(19) 0.0270(17) 0.0077(13) -0.0006(14) 0.0093(15)
C16 0.046(2) 0.0390(19) 0.0266(17) 0.0079(14) 0.0100(15) 0.0085(16)
C18 0.0312(17) 0.0320(17) 0.0280(16) 0.0086(13) 0.0023(13) 0.0064(13)
C19 0.0305(16) 0.0350(17) 0.0226(15) 0.0061(12) 0.0049(12) 0.0073(13)
C20 0.0369(18) 0.0337(18) 0.0247(16) 0.0058(13) 0.0022(13) 0.0093(14)
C21 0.044(2) 0.045(2) 0.0245(16) 0.0038(14) 0.0066(14) 0.0155(16)
C22 0.049(2) 0.047(2) 0.0234(16) 0.0091(14) 0.0057(15) 0.0170(17)
C23 0.046(2) 0.042(2) 0.0278(17) 0.0123(14) 0.0086(15) 0.0104(16)
C24 0.0317(17) 0.0363(18) 0.0293(17) 0.0066(13) 0.0054(13) 0.0071(14)
C25 0.0288(16) 0.0283(16) 0.0221(14) 0.0050(11) 0.0048(12) 0.0055(12)
C26 0.0340(18) 0.0347(18) 0.0290(16) 0.0111(13) 0.0054(13) 0.0033(14)
C27 0.0358(19) 0.042(2) 0.0320(17) 0.0160(14) 0.0077(14) 0.0096(15)
C28 0.0379(19) 0.0360(18) 0.0326(17) 0.0094(14) 0.0020(14) 0.0120(15)
C29 0.0350(18) 0.0360(18) 0.0318(17) 0.0072(14) -0.0007(14) 0.0068(14)
C30 0.0285(16) 0.0319(17) 0.0261(15) 0.0061(12) 0.0034(12) 0.0046(13)
C31 0.0289(16) 0.0310(16) 0.0254(15) 0.0080(12) 0.0081(12) 0.0065(13)
C32 0.0313(17) 0.0401(19) 0.0263(16) 0.0062(13) 0.0056(13) 0.0099(14)
C33 0.0290(18) 0.060(3) 0.0340(19) 0.0073(17) 0.0041(14) 0.0107(16)
C34 0.036(2) 0.064(3) 0.056(3) 0.017(2) 0.0100(18) 0.0243(19)
C35 0.035(2) 0.045(2) 0.055(2) 0.0009(18) 0.0093(17) 0.0161(16)
C36 0.0279(17) 0.0348(18) 0.043(2) 0.0033(14) 0.0088(14) 0.0086(14)
C37 0.0291(17) 0.0347(17) 0.0296(16) 0.0108(13) 0.0091(13) 0.0109(13)
C38 0.044(2) 0.0324(18) 0.041(2) 0.0038(15) 0.0175(16) 0.0059(15)
C39 0.047(2) 0.042(2) 0.051(2) 0.0037(17) 0.0258(19) 0.0112(17)
C40 0.041(2) 0.051(2) 0.044(2) 0.0121(17) 0.0220(17) 0.0112(17)
C41 0.0325(18) 0.039(2) 0.043(2) 0.0123(15) 0.0106(15) 0.0078(15)
C42 0.0266(16) 0.0316(17) 0.0338(17) 0.0087(13) 0.0067(13) 0.0053(13)
Mn' 0.0341(3) 0.0267(3) 0.0249(3) 0.00708(19) 0.0085(2) 0.0072(2)
C1' 0.0341(17) 0.0268(15) 0.0232(15) 0.0058(12) 0.0060(13) 0.0058(13)
C2' 0.0314(16) 0.0256(15) 0.0238(15) 0.0085(11) 0.0070(12) 0.0042(12)
C3' 0.0263(15) 0.0247(15) 0.0230(15) 0.0058(11) 0.0051(12) 0.0046(12)
C4' 0.0280(16) 0.0267(15) 0.0220(14) 0.0080(11) 0.0035(12) 0.0070(12)
C5' 0.0328(17) 0.0294(16) 0.0182(14) 0.0052(11) 0.0043(12) 0.0056(13)
C6' 0.0325(17) 0.0336(17) 0.0264(16) 0.0044(13) -0.0012(13) 0.0061(13)
C7' 0.0328(18) 0.0353(18) 0.0387(19) 0.0094(14) 0.0055(15) 0.0038(14)
C8' 0.0299(17) 0.0375(18) 0.0345(18) 0.0099(14) 0.0104(14) 0.0081(14)
C9' 0.0295(16) 0.0324(17) 0.0272(16) 0.0081(12) 0.0082(13) 0.0071(13)
C10' 0.0291(16) 0.0273(15) 0.0258(15) 0.0071(12) 0.0083(12) 0.0084(12)
C11' 0.0331(17) 0.0294(16) 0.0293(16) 0.0089(12) 0.0138(13) 0.0093(13)
C12' 0.0304(17) 0.0310(17) 0.0393(19) 0.0117(14) 0.0145(14) 0.0064(13)
C13' 0.0304(17) 0.0286(16) 0.0338(17) 0.0124(13) 0.0065(13) 0.0063(13)
C14' 0.0294(16) 0.0252(15) 0.0276(16) 0.0085(12) 0.0069(13) 0.0068(12)
C15' 0.0317(17) 0.0329(17) 0.0259(15) 0.0084(12) 0.0080(13) 0.0057(13)
C16' 0.040(2) 0.0343(18) 0.0282(16) 0.0049(13) 0.0057(14) 0.0087(15)
C17' 0.040(2) 0.0328(18) 0.0355(18) 0.0081(14) 0.0000(15) 0.0049(15)
C18' 0.0296(17) 0.0336(18) 0.0398(19) 0.0099(14) -0.0006(14) 0.0037(14)
C19' 0.0320(17) 0.0329(17) 0.0224(15) 0.0065(12) 0.0047(12) 0.0017(13)
C20' 0.059(2) 0.0330(18) 0.0225(16) 0.0044(13) 0.0085(15) 0.0044(16)
C21' 0.058(2) 0.0344(19) 0.0223(16) 0.0073(13) 0.0113(15) 0.0031(16)
C22' 0.048(2) 0.056(2) 0.0237(16) 0.0066(15) 0.0130(15) 0.0185(18)
C23' 0.100(4) 0.042(2) 0.0239(18) 0.0035(15) 0.010(2) 0.025(2)
C24' 0.102(4) 0.039(2) 0.0281(19) 0.0083(16) 0.017(2) 0.027(2)
C25' 0.0318(17) 0.0276(16) 0.0219(14) 0.0080(11) 0.0054(12) 0.0035(12)
C26' 0.0328(17) 0.0338(17) 0.0243(15) 0.0029(12) 0.0065(13) 0.0025(13)
C27' 0.040(2) 0.042(2) 0.0356(19) -0.0050(15) 0.0073(16) -0.0005(16)
C28' 0.040(2) 0.041(2) 0.0362(19) -0.0025(15) 0.0036(16) -0.0022(16)
C29' 0.0320(18) 0.040(2) 0.0355(18) 0.0057(15) -0.0019(14) 0.0026(15)
C30' 0.0312(17) 0.0321(17) 0.0275(16) 0.0039(13) 0.0019(13) 0.0049(13)
C31' 0.0280(16) 0.0286(16) 0.0233(14) 0.0057(12) 0.0080(12) 0.0088(12)
C32' 0.0359(18) 0.0376(18) 0.0262(16) 0.0088(13) 0.0044(13) 0.0075(14)
C33' 0.0351(18) 0.0401(19) 0.0275(16) 0.0034(14) -0.0035(14) 0.0051(15)
C34' 0.0319(18) 0.0347(18) 0.0355(18) 0.0037(14) 0.0008(14) 0.0054(14)
C35' 0.0288(17) 0.0337(17) 0.0319(17) 0.0098(13) 0.0027(13) 0.0034(13)
C36' 0.0266(16) 0.0320(17) 0.0273(15) 0.0083(12) 0.0034(12) 0.0053(13)
C37' 0.0322(19) 0.038(2) 0.047(2) 0.0098(16) 0.0149(16) 0.0040(15)
C38' 0.049(3) 0.062(3) 0.060(3) 0.030(2) 0.020(2) 0.019(2)
C39' 0.053(3) 0.064(3) 0.078(3) 0.040(3) 0.036(3) 0.019(2)
C40' 0.047(3) 0.065(3) 0.068(3) 0.021(2) 0.027(2) 0.020(2)
C41' 0.040(2) 0.058(3) 0.087(4) 0.030(3) 0.034(2) 0.020(2)
C42' 0.036(2) 0.048(2) 0.067(3) 0.027(2) 0.0237(19) 0.0132(17)

loop_
_atom_type_symbol
_atom_type_description
_atom_type_scat_dispersion_real
_atom_type_scat_dispersion_imag
_atom_type_scat_source
C C 0.0181 0.0091 'International Tables Vol C Tables 4.2.6.8 and 6.1.1.4'
H H 0.0000 0.0000 'International Tables Vol C Tables 4.2.6.8 and 6.1.1.4'
Mn Mn -0.5299 2.8052 'International Tables Vol C Tables 4.2.6.8 and 6.1.1.4'

loop_
_geom_angle_atom_site_label_1
_geom_angle_atom_site_label_2
_geom_angle_atom_site_label_3
_geom_angle
C11 Mn C2 150.88(11)
C11 Mn C1 130.67(12)
C2 Mn C1 36.00(12)
C11 Mn C10 36.37(10)
C2 Mn C10 172.54(11)
C1 Mn C10 142.84(12)
C11 Mn C3 169.10(12)
C2 Mn C3 35.75(11)
C1 Mn C3 60.08(11)
C10 Mn C3 137.71(11)
C11 Mn C12 35.76(12)
C2 Mn C12 126.60(12)
C1 Mn C12 136.40(11)
C10 Mn C12 60.12(11)
C3 Mn C12 136.98(12)
C11 Mn C4 148.02(11)
C2 Mn C4 57.77(11)
C1 Mn C4 58.44(11)
C10 Mn C4 114.82(11)
C3 Mn C4 34.68(11)
C12 Mn C4 162.82(11)
C11 Mn C5 130.90(12)
C2 Mn C5 57.68(12)
C1 Mn C5 34.66(11)
C10 Mn C5 117.16(12)
C3 Mn C5 58.17(11)
C12 Mn C5 162.28(11)
C4 Mn C5 34.52(11)
C11 Mn C14 57.73(11)
C2 Mn C14 143.47(12)
C1 Mn C14 165.65(11)
C10 Mn C14 34.54(11)
C3 Mn C14 112.28(11)
C12 Mn C14 57.80(11)
C4 Mn C14 108.01(11)
C5 Mn C14 131.37(11)
C11 Mn C13 57.38(11)
C2 Mn C13 125.12(12)
C1 Mn C13 157.93(12)
C10 Mn C13 57.75(11)
C3 Mn C13 112.08(11)
C12 Mn C13 34.43(10)
C4 Mn C13 128.40(11)
C5 Mn C13 161.61(11)
C14 Mn C13 33.77(11)
C2 C1 C5 106.4(3)
C2 C1 C19 123.5(3)
C5 C1 C19 129.9(3)
C2 C1 Mn 69.90(18)
C5 C1 Mn 77.24(19)
C19 C1 Mn 122.1(2)
C3 C2 C1 110.7(3)
C3 C2 Mn 74.63(19)
C1 C2 Mn 74.10(19)
C2 C3 C4 106.6(3)
C2 C3 C25 127.3(3)
C4 C3 C25 125.9(3)
C2 C3 Mn 69.62(18)
C4 C3 Mn 76.42(19)
C25 C3 Mn 123.1(2)
C9 C4 C3 132.1(3)
C9 C4 C5 119.7(3)
C3 C4 C5 108.2(3)
C9 C4 Mn 124.0(2)
C3 C4 Mn 68.89(18)
C5 C4 Mn 73.15(18)
C6 C5 C1 132.9(3)
C6 C5 C4 119.0(3)
C1 C5 C4 108.1(3)
C6 C5 Mn 125.8(2)
C1 C5 Mn 68.10(18)
C4 C5 Mn 72.33(18)
C7 C6 C5 119.1(3)
C6 C7 C8 121.9(4)
C9 C8 C7 120.7(3)
C8 C9 C4 119.6(3)
C14 C10 C11 106.2(3)
C14 C10 C31 124.0(3)
C11 C10 C31 129.3(3)
C14 C10 Mn 78.21(19)
C11 C10 Mn 69.11(18)
C31 C10 Mn 124.6(2)
C12 C11 C10 110.6(3)
C12 C11 Mn 75.53(18)
C10 C11 Mn 74.52(18)
C11 C12 C13 106.6(3)
C11 C12 C37 127.9(3)
C13 C12 C37 125.2(3)
C11 C12 Mn 68.70(18)
C13 C12 Mn 78.39(19)
C37 C12 Mn 122.8(2)
C18 C13 C12 132.1(3)
C18 C13 C14 119.9(3)
C12 C13 C14 108.0(3)
C18 C13 Mn 126.3(2)
C12 C13 Mn 67.18(18)
C14 C13 Mn 72.30(19)
C15 C14 C10 132.0(3)
C15 C14 C13 119.4(3)
C10 C14 C13 108.5(3)
C15 C14 Mn 126.0(2)
C10 C14 Mn 67.25(18)
C13 C14 Mn 73.93(19)
C16 C15 C14 119.0(3)
C18 C17 C16 121.8(3)
C15 C16 C17 121.7(3)
C17 C18 C13 118.1(3)
C24 C19 C1 114.3(3)
C24 C19 C20 111.0(3)
C1 C19 C20 111.7(3)
C21 C20 C19 111.8(3)
C22 C21 C20 112.2(3)
C21 C22 C23 110.7(3)
C22 C23 C24 111.8(3)
C19 C24 C23 111.1(3)
C3 C25 C30 112.9(3)
C3 C25 C26 110.4(3)
C30 C25 C26 109.6(3)
C27 C26 C25 111.5(3)
C28 C27 C26 111.5(3)
C27 C28 C29 111.3(3)
C28 C29 C30 111.4(3)
C29 C30 C25 112.2(3)
C10 C31 C36 110.4(3)
C10 C31 C32 113.7(3)
C36 C31 C32 110.6(3)
C31 C32 C33 111.3(3)
C34 C33 C32 111.5(3)
C35 C34 C33 111.5(4)
C34 C35 C36 110.2(3)
C35 C36 C31 112.6(3)
C12 C37 C42 111.7(3)
C12 C37 C38 113.5(3)
C42 C37 C38 109.2(3)
C39 C38 C37 111.2(3)
C40 C39 C38 112.0(3)
C41 C40 C39 111.1(3)
C40 C41 C42 111.2(3)
C37 C42 C41 112.3(3)
C11' Mn' C2' 155.55(12)
C11' Mn' C10' 36.65(11)
C2' Mn' C10' 167.64(12)
C11' Mn' C3' 162.22(12)
C2' Mn' C3' 36.58(11)
C10' Mn' C3' 133.09(11)
C11' Mn' C1' 137.61(12)
C2' Mn' C1' 35.74(12)
C10' Mn' C1' 140.23(12)
C3' Mn' C1' 60.16(11)
C11' Mn' C12' 35.97(13)
C2' Mn' C12' 130.31(12)
C10' Mn' C12' 60.17(11)
C3' Mn' C12' 131.32(13)
C1' Mn' C12' 147.53(12)
C11' Mn' C4' 145.67(11)
C2' Mn' C4' 57.96(11)
C10' Mn' C4' 109.68(11)
C3' Mn' C4' 34.78(11)
C1' Mn' C4' 57.64(10)
C12' Mn' C4' 151.94(12)
C11' Mn' C5' 134.64(12)
C2' Mn' C5' 57.38(11)
C10' Mn' C5' 113.02(11)
C3' Mn' C5' 57.97(11)
C1' Mn' C5' 34.13(10)
C12' Mn' C5' 170.55(12)
C4' Mn' C5' 33.84(10)
C11' Mn' C14' 57.17(11)
C2' Mn' C14' 141.28(11)
C10' Mn' C14' 34.16(11)
C3' Mn' C14' 106.50(11)
C1' Mn' C14' 155.72(11)
C12' Mn' C14' 56.73(11)
C4' Mn' C14' 99.41(10)
C5' Mn' C14' 122.07(10)
C11' Mn' C13' 56.30(12)
C2' Mn' C13' 126.75(12)
C10' Mn' C13' 56.91(11)
C3' Mn' C13' 106.41(11)
C1' Mn' C13' 162.45(11)
C12' Mn' C13' 33.14(12)
C4' Mn' C13' 118.81(11)
C5' Mn' C13' 150.53(11)
C14' Mn' C13' 33.06(10)
C2' C1' C5' 106.6(3)
C2' C1' C19' 127.6(3)
C5' C1' C19' 125.5(3)
C2' C1' Mn' 67.82(18)
C5' C1' Mn' 77.59(19)
C19' C1' Mn' 124.7(2)
C1' C2' C3' 110.3(3)
C1' C2' Mn' 76.44(19)
C3' C2' Mn' 73.61(18)
C4' C3' C2' 106.2(3)
C4' C3' C25' 126.0(3)
C2' C3' C25' 127.6(3)
C4' C3' Mn' 78.39(19)
C2' C3' Mn' 69.81(18)
C25' C3' Mn' 120.8(2)
C9' C4' C3' 132.4(3)
C9' C4' C5' 119.2(3)
C3' C4' C5' 108.5(3)
C9' C4' Mn' 124.8(2)
C3' C4' Mn' 66.83(17)
C5' C4' Mn' 74.33(19)
C6' C5' C1' 131.9(3)
C6' C5' C4' 119.8(3)
C1' C5' C4' 108.3(3)
C6' C5' Mn' 125.4(2)
C1' C5' Mn' 68.29(19)
C4' C5' Mn' 71.83(19)
C7' C6' C5' 119.1(3)
C6' C7' C8' 121.4(3)
C9' C8' C7' 121.3(3)
C8' C9' C4' 119.3(3)
C14' C10' C11' 106.1(3)
C14' C10' C31' 124.2(3)
C11' C10' C31' 128.7(3)
C14' C10' Mn' 80.81(19)
C11' C10' Mn' 68.95(18)
C31' C10' Mn' 124.6(2)
C10' C11' C12' 110.4(3)
C10' C11' Mn' 74.40(19)
C12' C11' Mn' 77.4(2)
C13' C12' C11' 106.6(3)
C13' C12' C37' 123.9(3)
C11' C12' C37' 129.0(3)
C13' C12' Mn' 81.2(2)
C11' C12' Mn' 66.6(2)
C37' C12' Mn' 123.9(2)
C18' C13' C12' 132.5(3)
C18' C13' C14' 119.5(3)
C12' C13' C14' 108.0(3)
C18' C13' Mn' 129.7(2)
C12' C13' Mn' 65.7(2)
C14' C13' Mn' 70.99(19)
C15' C14' C10' 132.2(3)
C15' C14' C13' 119.1(3)
C10' C14' C13' 108.7(3)
C15' C14' Mn' 126.1(2)
C10' C14' Mn' 65.02(17)
C13' C14' Mn' 75.95(18)
C16' C15' C14' 119.7(3)
C15' C16' C17' 121.3(3)
C18' C17' C16' 120.6(4)
C17' C18' C13' 119.8(3)
C20' C19' C1' 111.7(3)
C20' C19' C24' 110.5(3)
C1' C19' C24' 113.6(3)
C19' C20' C21' 112.2(3)
C22' C21' C20' 111.5(3)
C21' C22' C23' 110.4(3)
C22' C23' C24' 111.3(4)
C19' C24' C23' 111.2(4)
C3' C25' C26' 112.7(3)
C3' C25' C30' 111.1(3)
C26' C25' C30' 109.9(3)
C27' C26' C25' 112.0(3)
C28' C27' C26' 110.4(3)
C29' C28' C27' 111.1(3)
C28' C29' C30' 111.9(3)
C29' C30' C25' 112.4(3)
C10' C31' C32' 113.7(3)
C10' C31' C36' 109.2(3)
C32' C31' C36' 109.9(3)
C33' C32' C31' 112.0(3)
C34' C33' C32' 111.5(3)
C33' C34' C35' 110.8(3)
C36' C35' C34' 110.1(3)
C35' C36' C31' 113.1(3)
C42' C37' C12' 112.4(3)
C42' C37' C38' 109.9(4)
C12' C37' C38' 112.3(3)
C39' C38' C37' 111.2(4)
C40' C39' C38' 110.9(4)
C41' C40' C39' 112.7(4)
C40' C41' C42' 113.3(4)
C37' C42' C41' 112.8(3)

loop_
_geom_bond_atom_site_label_1
_geom_bond_atom_site_label_2
_geom_bond_distance
Mn C11 2.263(3)
Mn C2 2.277(3)
Mn C1 2.332(3)
Mn C10 2.334(3)
Mn C3 2.342(3)
Mn C12 2.352(3)
Mn C4 2.440(3)
Mn C5 2.451(3)
Mn C14 2.478(3)
Mn C13 2.500(4)
C1 C2 1.425(5)
C1 C5 1.429(5)
C1 C19 1.522(4)
C2 C3 1.419(4)
C3 C4 1.429(5)
C3 C25 1.515(5)
C4 C9 1.424(5)
C4 C5 1.451(5)
C5 C6 1.416(5)
C6 C7 1.377(5)
C7 C8 1.423(6)
C8 C9 1.361(6)
C10 C14 1.435(5)
C10 C11 1.436(4)
C10 C31 1.512(5)
C11 C12 1.420(5)
C12 C13 1.443(4)
C12 C37 1.514(4)
C13 C18 1.426(5)
C13 C14 1.446(5)
C14 C15 1.420(4)
C15 C16 1.363(6)
C17 C18 1.373(5)
C17 C16 1.415(6)
C19 C24 1.520(5)
C19 C20 1.534(5)
C20 C21 1.527(5)
C21 C22 1.521(5)
C22 C23 1.530(6)
C23 C24 1.533(5)
C25 C30 1.532(5)
C25 C26 1.547(4)
C26 C27 1.537(5)
C27 C28 1.514(5)
C28 C29 1.526(5)
C29 C30 1.526(5)
C31 C36 1.531(5)
C31 C32 1.532(5)
C32 C33 1.539(5)
C33 C34 1.532(7)
C34 C35 1.516(7)
C35 C36 1.528(5)
C37 C42 1.534(5)
C37 C38 1.541(5)
C38 C39 1.530(5)
C39 C40 1.526(6)
C40 C41 1.516(6)
C41 C42 1.536(5)
Mn' C11' 2.234(3)
Mn' C2' 2.259(3)
Mn' C10' 2.306(3)
Mn' C3' 2.309(3)
Mn' C1' 2.372(3)
Mn' C12' 2.376(4)
Mn' C4' 2.460(3)
Mn' C5' 2.493(4)
Mn' C14' 2.511(3)
Mn' C13' 2.576(4)
C1' C2' 1.425(5)
C1' C5' 1.432(4)
C1' C19' 1.514(4)
C2' C3' 1.434(4)
C3' C4' 1.433(4)
C3' C25' 1.505(4)
C4' C9' 1.420(4)
C4' C5' 1.442(4)
C5' C6' 1.416(5)
C6' C7' 1.372(5)
C7' C8' 1.412(5)
C8' C9' 1.369(5)
C10' C14' 1.428(5)
C10' C11' 1.429(4)
C10' C31' 1.514(5)
C11' C12' 1.430(5)
C12' C13' 1.425(5)
C12' C37' 1.517(5)
C13' C18' 1.416(5)
C13' C14' 1.449(5)
C14' C15' 1.415(4)
C15' C16' 1.374(5)
C16' C17' 1.421(5)
C17' C18' 1.372(6)
C19' C20' 1.509(5)
C19' C24' 1.517(5)
C20' C21' 1.529(5)
C21' C22' 1.511(6)
C22' C23' 1.516(6)
C23' C24' 1.538(5)
C25' C26' 1.531(5)
C25' C30' 1.534(5)
C26' C27' 1.530(5)
C27' C28' 1.525(6)
C28' C29' 1.516(6)
C29' C30' 1.521(5)
C31' C32' 1.533(5)
C31' C36' 1.541(4)
C32' C33' 1.527(5)
C33' C34' 1.524(5)
C34' C35' 1.526(5)
C35' C36' 1.525(5)
C37' C42' 1.497(6)
C37' C38' 1.541(6)
C38' C39' 1.532(6)
C39' C40' 1.532(7)
C40' C41' 1.463(7)
C41' C42' 1.534(5)

loop_
_geom_torsion_atom_site_label_1
_geom_torsion_atom_site_label_2
_geom_torsion_atom_site_label_3
_geom_torsion_atom_site_label_4
_geom_torsion
C11 Mn C1 C2 140.98(19)
C10 Mn C1 C2 -167.61(18)
C3 Mn C1 C2 -36.78(18)
C12 Mn C1 C2 91.5(2)
C4 Mn C1 C2 -77.3(2)
C5 Mn C1 C2 -113.0(3)
C14 Mn C1 C2 -97.8(5)
C13 Mn C1 C2 37.8(4)
C11 Mn C1 C5 -106.0(2)
C2 Mn C1 C5 113.0(3)
C10 Mn C1 C5 -54.6(3)
C3 Mn C1 C5 76.3(2)
C12 Mn C1 C5 -155.50(19)
C4 Mn C1 C5 35.72(18)
C14 Mn C1 C5 15.3(6)
C13 Mn C1 C5 150.9(3)
C11 Mn C1 C19 23.4(3)
C2 Mn C1 C19 -117.6(4)
C10 Mn C1 C19 74.8(3)
C3 Mn C1 C19 -154.4(3)
C12 Mn C1 C19 -26.2(4)
C4 Mn C1 C19 165.1(3)
C5 Mn C1 C19 129.3(4)
C14 Mn C1 C19 144.6(4)
C13 Mn C1 C19 -79.8(4)
C5 C1 C2 C3 -3.1(4)
C19 C1 C2 C3 -177.8(3)
Mn C1 C2 C3 66.3(2)
C5 C1 C2 Mn -69.3(2)
C19 C1 C2 Mn 115.9(3)
C11 Mn C2 C3 163.8(2)
C1 Mn C2 C3 -117.3(3)
C10 Mn C2 C3 -31.2(10)
C12 Mn C2 C3 121.8(2)
C4 Mn C2 C3 -38.00(19)
C5 Mn C2 C3 -79.1(2)
C14 Mn C2 C3 38.3(3)
C13 Mn C2 C3 79.0(2)
C11 Mn C2 C1 -78.9(3)
C10 Mn C2 C1 86.1(9)
C3 Mn C2 C1 117.3(3)
C12 Mn C2 C1 -120.8(2)
C4 Mn C2 C1 79.3(2)
C5 Mn C2 C1 38.26(18)
C14 Mn C2 C1 155.6(2)
C13 Mn C2 C1 -163.63(17)
C1 C2 C3 C4 2.2(4)
Mn C2 C3 C4 68.2(2)
C1 C2 C3 C25 177.3(3)
Mn C2 C3 C25 -116.7(3)
C1 C2 C3 Mn -65.9(2)
C11 Mn C3 C2 -134.0(6)
C1 Mn C3 C2 37.04(19)
C10 Mn C3 C2 174.26(19)
C12 Mn C3 C2 -90.4(2)
C4 Mn C3 C2 113.8(3)
C5 Mn C3 C2 77.6(2)
C14 Mn C3 C2 -156.51(19)
C13 Mn C3 C2 -119.9(2)
C11 Mn C3 C4 112.3(6)
C2 Mn C3 C4 -113.8(3)
C1 Mn C3 C4 -76.7(2)
C10 Mn C3 C4 60.5(3)
C12 Mn C3 C4 155.83(18)
C5 Mn C3 C4 -36.17(18)
C14 Mn C3 C4 89.7(2)
C13 Mn C3 C4 126.29(18)
C11 Mn C3 C25 -12.0(8)
C2 Mn C3 C25 121.9(4)
C1 Mn C3 C25 159.0(3)
C10 Mn C3 C25 -63.8(3)
C12 Mn C3 C25 31.5(3)
C4 Mn C3 C25 -124.3(3)
C5 Mn C3 C25 -160.5(3)
C14 Mn C3 C25 -34.6(3)
C13 Mn C3 C25 2.0(3)
C2 C3 C4 C9 179.2(3)
C25 C3 C4 C9 4.0(6)
Mn C3 C4 C9 -117.3(4)
C2 C3 C4 C5 -0.5(4)
C25 C3 C4 C5 -175.7(3)
Mn C3 C4 C5 63.0(2)
C2 C3 C4 Mn -63.5(2)
C25 C3 C4 Mn 121.3(3)
C11 Mn C4 C9 -33.3(4)
C2 Mn C4 C9 166.6(3)
C1 Mn C4 C9 -150.7(3)
C10 Mn C4 C9 -12.5(3)
C3 Mn C4 C9 127.4(4)
C12 Mn C4 C9 56.3(5)
C5 Mn C4 C9 -114.9(4)
C14 Mn C4 C9 24.0(3)
C13 Mn C4 C9 55.0(3)
C11 Mn C4 C3 -160.7(2)
C2 Mn C4 C3 39.21(18)
C1 Mn C4 C3 81.9(2)
C10 Mn C4 C3 -139.82(18)
C12 Mn C4 C3 -71.1(4)
C5 Mn C4 C3 117.8(3)
C14 Mn C4 C3 -103.33(19)
C13 Mn C4 C3 -72.4(2)
C11 Mn C4 C5 81.5(3)
C2 Mn C4 C5 -78.6(2)
C1 Mn C4 C5 -35.87(19)
C10 Mn C4 C5 102.4(2)
C3 Mn C4 C5 -117.8(3)
C12 Mn C4 C5 171.2(3)
C14 Mn C4 C5 138.91(19)
C13 Mn C4 C5 169.85(19)
C2 C1 C5 C6 -176.6(4)
C19 C1 C5 C6 -2.3(6)
Mn C1 C5 C6 119.1(4)
C2 C1 C5 C4 2.7(4)
C19 C1 C5 C4 177.0(3)
Mn C1 C5 C4 -61.6(2)
C2 C1 C5 Mn 64.3(2)
C19 C1 C5 Mn -121.4(4)
C9 C4 C5 C6 -1.7(5)
C3 C4 C5 C6 178.0(3)
Mn C4 C5 C6 -121.7(3)
C9 C4 C5 C1 178.9(3)
C3 C4 C5 C1 -1.4(4)
Mn C4 C5 C1 59.0(2)
C9 C4 C5 Mn 119.9(3)
C3 C4 C5 Mn -60.3(2)
C11 Mn C5 C6 -22.7(4)
C2 Mn C5 C6 -167.8(3)
C1 Mn C5 C6 -128.0(4)
C10 Mn C5 C6 18.4(3)
C3 Mn C5 C6 149.8(3)
C12 Mn C5 C6 -58.0(5)
C4 Mn C5 C6 113.4(4)
C14 Mn C5 C6 57.0(3)
C13 Mn C5 C6 87.5(5)
C11 Mn C5 C1 105.3(2)
C2 Mn C5 C1 -39.79(19)
C10 Mn C5 C1 146.42(18)
C3 Mn C5 C1 -82.3(2)
C12 Mn C5 C1 70.0(4)
C4 Mn C5 C1 -118.6(3)
C14 Mn C5 C1 -175.02(18)
C13 Mn C5 C1 -144.6(3)
C11 Mn C5 C4 -136.13(19)
C2 Mn C5 C4 78.8(2)
C1 Mn C5 C4 118.6(3)
C10 Mn C5 C4 -95.0(2)
C3 Mn C5 C4 36.34(18)
C12 Mn C5 C4 -171.4(3)
C14 Mn C5 C4 -56.4(2)
C13 Mn C5 C4 -26.0(5)
C1 C5 C6 C7 179.8(4)
C4 C5 C6 C7 0.6(5)
Mn C5 C6 C7 -87.7(4)
C5 C6 C7 C8 0.5(6)
C6 C7 C8 C9 -0.6(6)
C7 C8 C9 C4 -0.5(6)
C3 C4 C9 C8 -178.0(4)
C5 C4 C9 C8 1.7(5)
Mn C4 C9 C8 90.6(4)
C11 Mn C10 C14 -112.6(3)
C2 Mn C10 C14 79.6(9)
C1 Mn C10 C14 155.8(2)
C3 Mn C10 C14 52.9(3)
C12 Mn C10 C14 -75.6(2)
C4 Mn C10 C14 85.9(2)
C5 Mn C10 C14 124.39(19)
C13 Mn C10 C14 -35.23(17)
C2 Mn C10 C11 -167.8(9)
C1 Mn C10 C11 -91.6(2)
C3 Mn C10 C11 165.5(2)
C12 Mn C10 C11 37.06(19)
C4 Mn C10 C11 -161.44(19)
C5 Mn C10 C11 -122.98(19)
C14 Mn C10 C11 112.6(3)
C13 Mn C10 C11 77.4(2)
C11 Mn C10 C31 124.1(3)
C2 Mn C10 C31 -43.7(10)
C1 Mn C10 C31 32.5(3)
C3 Mn C10 C31 -70.4(3)
C12 Mn C10 C31 161.1(3)
C4 Mn C10 C31 -37.4(3)
C5 Mn C10 C31 1.1(3)
C14 Mn C10 C31 -123.3(3)
C13 Mn C10 C31 -158.5(3)
C14 C10 C11 C12 2.6(4)
C31 C10 C11 C12 174.2(3)
Mn C10 C11 C12 -67.6(2)
C14 C10 C11 Mn 70.2(2)
C31 C10 C11 Mn -118.2(3)
C2 Mn C11 C12 -66.6(3)
C1 Mn C11 C12 -116.2(2)
C10 Mn C11 C12 116.6(3)
C3 Mn C11 C12 53.6(7)
C4 Mn C11 C12 149.7(2)
C5 Mn C11 C12 -162.48(18)
C14 Mn C11 C12 78.4(2)
C13 Mn C11 C12 38.10(18)
C2 Mn C11 C10 176.8(2)
C1 Mn C11 C10 127.3(2)
C3 Mn C11 C10 -63.0(7)
C12 Mn C11 C10 -116.6(3)
C4 Mn C11 C10 33.1(3)
C5 Mn C11 C10 80.9(2)
C14 Mn C11 C10 -38.24(19)
C13 Mn C11 C10 -78.5(2)
C10 C11 C12 C13 -3.0(4)
Mn C11 C12 C13 -70.0(2)
C10 C11 C12 C37 -177.4(3)
Mn C11 C12 C37 115.7(3)
C10 C11 C12 Mn 67.0(2)
C2 Mn C12 C11 146.19(18)
C1 Mn C12 C11 99.1(2)
C10 Mn C12 C11 -37.70(18)
C3 Mn C12 C11 -167.11(18)
C4 Mn C12 C11 -115.0(4)
C5 Mn C12 C11 48.4(4)
C14 Mn C12 C11 -78.2(2)
C13 Mn C12 C11 -113.2(3)
C11 Mn C12 C13 113.2(3)
C2 Mn C12 C13 -100.6(2)
C1 Mn C12 C13 -147.6(2)
C10 Mn C12 C13 75.5(2)
C3 Mn C12 C13 -53.9(3)
C4 Mn C12 C13 -1.8(5)
C5 Mn C12 C13 161.6(3)
C14 Mn C12 C13 35.05(19)
C11 Mn C12 C37 -122.2(3)
C2 Mn C12 C37 24.0(3)
C1 Mn C12 C37 -23.1(3)
C10 Mn C12 C37 -159.9(3)
C3 Mn C12 C37 70.7(3)
C4 Mn C12 C37 122.8(4)
C5 Mn C12 C37 -73.9(5)
C14 Mn C12 C37 159.6(3)
C13 Mn C12 C37 124.6(4)
C11 C12 C13 C18 -177.6(4)
C37 C12 C13 C18 -3.1(6)
Mn C12 C13 C18 119.1(4)
C11 C12 C13 C14 2.3(4)
C37 C12 C13 C14 176.8(3)
Mn C12 C13 C14 -61.1(2)
C11 C12 C13 Mn 63.4(2)
C37 C12 C13 Mn -122.1(3)
C11 Mn C13 C18 -166.0(3)
C2 Mn C13 C18 -21.2(3)
C1 Mn C13 C18 -47.3(4)
C10 Mn C13 C18 150.6(3)
C3 Mn C13 C18 17.1(3)
C12 Mn C13 C18 -126.4(4)
C4 Mn C13 C18 52.9(3)
C5 Mn C13 C18 71.4(5)
C14 Mn C13 C18 114.5(3)
C11 Mn C13 C12 -39.63(19)
C2 Mn C13 C12 105.3(2)
C1 Mn C13 C12 79.1(3)
C10 Mn C13 C12 -83.0(2)
C3 Mn C13 C12 143.50(19)
C4 Mn C13 C12 179.32(18)
C5 Mn C13 C12 -162.2(3)
C14 Mn C13 C12 -119.1(3)
C11 Mn C13 C14 79.4(2)
C2 Mn C13 C14 -135.68(19)
C1 Mn C13 C14 -161.8(3)
C10 Mn C13 C14 36.04(18)
C3 Mn C13 C14 -97.4(2)
C12 Mn C13 C14 119.1(3)
C4 Mn C13 C14 -61.6(2)
C5 Mn C13 C14 -43.2(4)
C11 C10 C14 C15 177.4(4)
C31 C10 C14 C15 5.3(6)
Mn C10 C14 C15 -118.7(4)
C11 C10 C14 C13 -1.1(4)
C31 C10 C14 C13 -173.3(3)
Mn C10 C14 C13 62.8(2)
C11 C10 C14 Mn -63.9(2)
C31 C10 C14 Mn 123.9(3)
C18 C13 C14 C15 0.4(5)
C12 C13 C14 C15 -179.5(3)
Mn C13 C14 C15 122.7(3)
C18 C13 C14 C10 179.1(3)
C12 C13 C14 C10 -0.7(4)
Mn C13 C14 C10 -58.6(2)
C18 C13 C14 Mn -122.2(3)
C12 C13 C14 Mn 57.9(2)
C11 Mn C14 C15 166.7(4)
C2 Mn C14 C15 -41.2(4)
C1 Mn C14 C15 36.8(7)
C10 Mn C14 C15 126.4(4)
C3 Mn C14 C15 -18.2(3)
C12 Mn C14 C15 -150.7(4)
C4 Mn C14 C15 18.5(3)
C5 Mn C14 C15 48.3(4)
C13 Mn C14 C15 -115.0(4)
C11 Mn C14 C10 40.34(18)
C2 Mn C14 C10 -167.6(2)
C1 Mn C14 C10 -89.6(5)
C3 Mn C14 C10 -144.57(18)
C12 Mn C14 C10 82.9(2)
C4 Mn C14 C10 -107.82(19)
C5 Mn C14 C10 -78.1(2)
C13 Mn C14 C10 118.6(3)
C11 Mn C14 C13 -78.3(2)
C2 Mn C14 C13 73.7(3)
C1 Mn C14 C13 151.8(4)
C10 Mn C14 C13 -118.6(3)
C3 Mn C14 C13 96.8(2)
C12 Mn C14 C13 -35.73(18)
C4 Mn C14 C13 133.53(18)
C5 Mn C14 C13 163.29(18)
C10 C14 C15 C16 -177.4(4)
C13 C14 C15 C16 1.0(5)
Mn C14 C15 C16 92.0(4)
C14 C15 C16 C17 -1.0(6)
C18 C17 C16 C15 -0.5(6)
C16 C17 C18 C13 1.9(6)
C12 C13 C18 C17 178.0(4)
C14 C13 C18 C17 -1.8(5)
Mn C13 C18 C17 -91.1(4)
C2 C1 C19 C24 -132.0(3)
C5 C1 C19 C24 54.5(5)
Mn C1 C19 C24 -46.1(4)
C2 C1 C19 C20 101.0(4)
C5 C1 C19 C20 -72.5(5)
Mn C1 C19 C20 -173.1(2)
C24 C19 C20 C21 54.5(4)
C1 C19 C20 C21 -176.7(3)
C19 C20 C21 C22 -54.2(4)
C20 C21 C22 C23 53.9(4)
C21 C22 C23 C24 -54.8(4)
C1 C19 C24 C23 177.4(3)
C20 C19 C24 C23 -55.2(4)
C22 C23 C24 C19 56.0(4)
C2 C3 C25 C30 19.1(5)
C4 C3 C25 C30 -166.7(3)
Mn C3 C25 C30 -69.4(3)
C2 C3 C25 C26 -104.0(4)
C4 C3 C25 C26 70.2(4)
Mn C3 C25 C26 167.5(2)
C3 C25 C26 C27 179.9(3)
C30 C25 C26 C27 54.9(4)
C25 C26 C27 C28 -55.7(4)
C26 C27 C28 C29 55.2(4)
C27 C28 C29 C30 -55.0(4)
C28 C29 C30 C25 55.8(4)
C3 C25 C30 C29 -178.8(3)
C26 C25 C30 C29 -55.3(4)
C14 C10 C31 C36 75.9(4)
C11 C10 C31 C36 -94.3(4)
Mn C10 C31 C36 175.4(2)
C14 C10 C31 C32 -159.1(3)
C11 C10 C31 C32 30.6(5)
Mn C10 C31 C32 -59.6(3)
C10 C31 C32 C33 -178.5(3)
C36 C31 C32 C33 -53.6(4)
C31 C32 C33 C34 54.4(4)
C32 C33 C34 C35 -55.9(4)
C33 C34 C35 C36 56.0(5)
C34 C35 C36 C31 -56.4(5)
C10 C31 C36 C35 -178.0(3)
C32 C31 C36 C35 55.2(4)
C11 C12 C37 C42 65.9(4)
C13 C12 C37 C42 -107.4(4)
Mn C12 C37 C42 153.3(2)
C11 C12 C37 C38 -58.0(5)
C13 C12 C37 C38 128.7(4)
Mn C12 C37 C38 29.4(4)
C12 C37 C38 C39 -178.8(3)
C42 C37 C38 C39 55.9(4)
C37 C38 C39 C40 -56.3(5)
C38 C39 C40 C41 55.0(5)
C39 C40 C41 C42 -54.1(5)
C12 C37 C42 C41 177.5(3)
C38 C37 C42 C41 -56.2(4)
C40 C41 C42 C37 56.0(4)
C11' Mn' C1' C2' 142.1(2)
C10' Mn' C1' C2' -160.84(19)
C3' Mn' C1' C2' -38.02(18)
C12' Mn' C1' C2' 83.1(3)
C4' Mn' C1' C2' -78.8(2)
C5' Mn' C1' C2' -113.9(3)
C14' Mn' C1' C2' -99.7(3)
C13' Mn' C1' C2' 4.8(5)
C11' Mn' C1' C5' -104.0(2)
C2' Mn' C1' C5' 113.9(3)
C10' Mn' C1' C5' -46.9(3)
C3' Mn' C1' C5' 75.9(2)
C12' Mn' C1' C5' -163.0(2)
C4' Mn' C1' C5' 35.15(18)
C14' Mn' C1' C5' 14.3(4)
C13' Mn' C1' C5' 118.7(4)
C11' Mn' C1' C19' 20.9(4)
C2' Mn' C1' C19' -121.2(4)
C10' Mn' C1' C19' 77.9(3)
C3' Mn' C1' C19' -159.2(3)
C12' Mn' C1' C19' -38.2(4)
C4' Mn' C1' C19' 160.0(3)
C5' Mn' C1' C19' 124.8(4)
C14' Mn' C1' C19' 139.1(3)
C13' Mn' C1' C19' -116.4(4)
C5' C1' C2' C3' -2.2(4)
C19' C1' C2' C3' -176.0(3)
Mn' C1' C2' C3' 66.5(2)
C5' C1' C2' Mn' -68.7(2)
C19' C1' C2' Mn' 117.5(3)
C11' Mn' C2' C1' -89.9(4)
C10' Mn' C2' C1' 78.8(6)
C3' Mn' C2' C1' 116.3(3)
C12' Mn' C2' C1' -135.7(2)
C4' Mn' C2' C1' 77.8(2)
C5' Mn' C2' C1' 37.50(18)
C14' Mn' C2' C1' 139.6(2)
C13' Mn' C2' C1' -178.19(18)
C11' Mn' C2' C3' 153.8(3)
C10' Mn' C2' C3' -37.5(7)
C1' Mn' C2' C3' -116.3(3)
C12' Mn' C2' C3' 108.0(2)
C4' Mn' C2' C3' -38.51(18)
C5' Mn' C2' C3' -78.8(2)
C14' Mn' C2' C3' 23.3(3)
C13' Mn' C2' C3' 65.5(2)
C1' C2' C3' C4' 2.4(4)
Mn' C2' C3' C4' 70.7(2)
C1' C2' C3' C25' 177.8(3)
Mn' C2' C3' C25' -113.9(3)
C1' C2' C3' Mn' -68.3(2)
C11' Mn' C3' C4' 104.5(4)
C2' Mn' C3' C4' -112.3(3)
C10' Mn' C3' C4' 57.4(2)
C1' Mn' C3' C4' -75.17(19)
C12' Mn' C3' C4' 142.57(18)
C5' Mn' C3' C4' -35.24(17)
C14' Mn' C3' C4' 82.65(19)
C13' Mn' C3' C4' 117.17(18)
C11' Mn' C3' C2' -143.2(4)
C10' Mn' C3' C2' 169.72(19)
C1' Mn' C3' C2' 37.13(19)
C12' Mn' C3' C2' -105.1(2)
C4' Mn' C3' C2' 112.3(3)
C5' Mn' C3' C2' 77.1(2)
C14' Mn' C3' C2' -165.04(19)
C13' Mn' C3' C2' -130.53(19)
C11' Mn' C3' C25' -20.7(5)
C2' Mn' C3' C25' 122.5(3)
C10' Mn' C3' C25' -67.8(3)
C1' Mn' C3' C25' 159.6(3)
C12' Mn' C3' C25' 17.4(3)
C4' Mn' C3' C25' -125.2(3)
C5' Mn' C3' C25' -160.5(3)
C14' Mn' C3' C25' -42.6(3)
C13' Mn' C3' C25' -8.0(3)
C2' C3' C4' C9' 178.6(4)
C25' C3' C4' C9' 3.1(6)
Mn' C3' C4' C9' -116.7(4)
C2' C3' C4' C5' -1.7(4)
C25' C3' C4' C5' -177.2(3)
Mn' C3' C4' C5' 63.1(2)
C2' C3' C4' Mn' -64.7(2)
C25' C3' C4' Mn' 119.8(3)
C11' Mn' C4' C9' -21.9(4)
C2' Mn' C4' C9' 167.1(3)
C10' Mn' C4' C9' -12.7(3)
C3' Mn' C4' C9' 126.5(4)
C1' Mn' C4' C9' -150.4(3)
C12' Mn' C4' C9' 50.5(4)
C5' Mn' C4' C9' -114.9(4)
C14' Mn' C4' C9' 21.1(3)
C13' Mn' C4' C9' 49.6(3)
C11' Mn' C4' C3' -148.4(2)
C2' Mn' C4' C3' 40.58(18)
C10' Mn' C4' C3' -139.19(19)
C1' Mn' C4' C3' 83.1(2)
C12' Mn' C4' C3' -76.1(3)
C5' Mn' C4' C3' 118.6(3)
C14' Mn' C4' C3' -105.45(19)
C13' Mn' C4' C3' -76.9(2)
C11' Mn' C4' C5' 93.1(3)
C2' Mn' C4' C5' -78.0(2)
C10' Mn' C4' C5' 102.26(19)
C3' Mn' C4' C5' -118.6(3)
C1' Mn' C4' C5' -35.45(18)
C12' Mn' C4' C5' 165.4(2)
C14' Mn' C4' C5' 136.00(18)
C13' Mn' C4' C5' 164.55(17)
C2' C1' C5' C6' -179.2(4)
C19' C1' C5' C6' -5.2(6)
Mn' C1' C5' C6' 118.7(4)
C2' C1' C5' C4' 1.1(4)
C19' C1' C5' C4' 175.1(3)
Mn' C1' C5' C4' -60.9(2)
C2' C1' C5' Mn' 62.0(2)
C19' C1' C5' Mn' -124.0(3)
C9' C4' C5' C6' 0.4(5)
C3' C4' C5' C6' -179.4(3)
Mn' C4' C5' C6' -121.0(3)
C9' C4' C5' C1' -179.8(3)
C3' C4' C5' C1' 0.4(4)
Mn' C4' C5' C1' 58.7(2)
C9' C4' C5' Mn' 121.4(3)
C3' C4' C5' Mn' -58.4(2)
C11' Mn' C5' C6' -13.6(3)
C2' Mn' C5' C6' -166.1(3)
C10' Mn' C5' C6' 22.7(3)
C3' Mn' C5' C6' 150.3(3)
C1' Mn' C5' C6' -126.8(4)
C12' Mn' C5' C6' -19.7(8)
C4' Mn' C5' C6' 114.1(3)
C14' Mn' C5' C6' 60.1(3)
C13' Mn' C5' C6' 85.7(3)
C11' Mn' C5' C1' 113.2(2)
C2' Mn' C5' C1' -39.34(19)
C10' Mn' C5' C1' 149.49(19)
C3' Mn' C5' C1' -82.9(2)
C12' Mn' C5' C1' 107.1(7)
C4' Mn' C5' C1' -119.2(3)
C14' Mn' C5' C1' -173.13(18)
C13' Mn' C5' C1' -147.5(2)
C11' Mn' C5' C4' -127.7(2)
C2' Mn' C5' C4' 79.8(2)
C10' Mn' C5' C4' -91.3(2)
C3' Mn' C5' C4' 36.23(18)
C1' Mn' C5' C4' 119.2(3)
C12' Mn' C5' C4' -133.7(6)
C14' Mn' C5' C4' -54.0(2)
C13' Mn' C5' C4' -28.3(3)
C1' C5' C6' C7' 179.4(4)
C4' C5' C6' C7' -0.9(5)
Mn' C5' C6' C7' -89.0(4)
C5' C6' C7' C8' 0.5(6)
C6' C7' C8' C9' 0.5(6)
C7' C8' C9' C4' -1.0(5)
C3' C4' C9' C8' -179.7(3)
C5' C4' C9' C8' 0.5(5)
Mn' C4' C9' C8' 91.1(4)
C11' Mn' C10' C14' -111.3(3)
C2' Mn' C10' C14' 76.5(6)
C3' Mn' C10' C14' 46.7(3)
C1' Mn' C10' C14' 140.1(2)
C12' Mn' C10' C14' -73.7(2)
C4' Mn' C10' C14' 77.4(2)
C5' Mn' C10' C14' 113.66(19)
C13' Mn' C10' C14' -34.79(18)
C2' Mn' C10' C11' -172.2(5)
C3' Mn' C10' C11' 158.0(2)
C1' Mn' C10' C11' -108.6(2)
C12' Mn' C10' C11' 37.6(2)
C4' Mn' C10' C11' -171.3(2)
C5' Mn' C10' C11' -135.1(2)
C14' Mn' C10' C11' 111.3(3)
C13' Mn' C10' C11' 76.5(2)
C11' Mn' C10' C31' 123.2(4)
C2' Mn' C10' C31' -49.0(7)
C3' Mn' C10' C31' -78.8(3)
C1' Mn' C10' C31' 14.6(3)
C12' Mn' C10' C31' 160.8(3)
C4' Mn' C10' C31' -48.1(3)
C5' Mn' C10' C31' -11.9(3)
C14' Mn' C10' C31' -125.5(3)
C13' Mn' C10' C31' -160.3(3)
C14' C10' C11' C12' 3.4(4)
C31' C10' C11' C12' 172.0(3)
Mn' C10' C11' C12' -69.8(2)
C14' C10' C11' Mn' 73.2(2)
C31' C10' C11' Mn' -118.2(3)
C2' Mn' C11' C10' 176.0(3)
C3' Mn' C11' C10' -63.7(5)
C1' Mn' C11' C10' 115.9(2)
C12' Mn' C11' C10' -115.7(3)
C4' Mn' C11' C10' 14.6(3)
C5' Mn' C11' C10' 66.0(3)
C14' Mn' C11' C10' -38.52(19)
C13' Mn' C11' C10' -78.3(2)
C2' Mn' C11' C12' -68.3(4)
C10' Mn' C11' C12' 115.7(3)
C3' Mn' C11' C12' 52.0(4)
C1' Mn' C11' C12' -128.4(2)
C4' Mn' C11' C12' 130.3(2)
C5' Mn' C11' C12' -178.31(18)
C14' Mn' C11' C12' 77.2(2)
C13' Mn' C11' C12' 37.38(19)
C10' C11' C12' C13' -4.4(4)
Mn' C11' C12' C13' -72.3(2)
C10' C11' C12' C37' -176.6(4)
Mn' C11' C12' C37' 115.5(4)
C10' C11' C12' Mn' 67.9(2)
C11' Mn' C12' C13' 112.5(3)
C2' Mn' C12' C13' -97.8(2)
C10' Mn' C12' C13' 74.2(2)
C3' Mn' C12' C13' -48.8(2)
C1' Mn' C12' C13' -147.3(2)
C4' Mn' C12' C13' -1.3(4)
C5' Mn' C12' C13' 119.8(7)
C14' Mn' C12' C13' 34.03(18)
C2' Mn' C12' C11' 149.70(19)
C10' Mn' C12' C11' -38.33(19)
C3' Mn' C12' C11' -161.32(18)
C1' Mn' C12' C11' 100.2(3)
C4' Mn' C12' C11' -113.8(3)
C5' Mn' C12' C11' 7.3(8)
C14' Mn' C12' C11' -78.5(2)
C13' Mn' C12' C11' -112.5(3)
C11' Mn' C12' C37' -122.4(4)
C2' Mn' C12' C37' 27.3(4)
C10' Mn' C12' C37' -160.7(4)
C3' Mn' C12' C37' 76.3(3)
C1' Mn' C12' C37' -22.2(5)
C4' Mn' C12' C37' 123.8(3)
C5' Mn' C12' C37' -115.0(6)
C14' Mn' C12' C37' 159.2(4)
C13' Mn' C12' C37' 125.1(4)
C11' C12' C13' C18' -175.4(4)
C37' C12' C13' C18' -2.7(6)
Mn' C12' C13' C18' 122.4(4)
C11' C12' C13' C14' 3.7(4)
C37' C12' C13' C14' 176.4(3)
Mn' C12' C13' C14' -58.5(2)
C11' C12' C13' Mn' 62.2(2)
C37' C12' C13' Mn' -125.1(4)
C11' Mn' C13' C18' -166.8(4)
C2' Mn' C13' C18' -16.6(4)
C10' Mn' C13' C18' 149.0(4)
C3' Mn' C13' C18' 17.8(3)
C1' Mn' C13' C18' -20.1(6)
C12' Mn' C13' C18' -126.1(4)
C4' Mn' C13' C18' 53.2(3)
C5' Mn' C13' C18' 70.8(4)
C14' Mn' C13' C18' 113.0(4)
C11' Mn' C13' C12' -40.7(2)
C2' Mn' C13' C12' 109.5(2)
C10' Mn' C13' C12' -85.0(2)
C3' Mn' C13' C12' 143.9(2)
C1' Mn' C13' C12' 106.0(4)
C4' Mn' C13' C12' 179.28(19)
C5' Mn' C13' C12' -163.2(2)
C14' Mn' C13' C12' -120.9(3)
C11' Mn' C13' C14' 80.2(2)
C2' Mn' C13' C14' -129.6(2)
C10' Mn' C13' C14' 35.97(19)
C3' Mn' C13' C14' -95.2(2)
C1' Mn' C13' C14' -133.1(4)
C12' Mn' C13' C14' 120.9(3)
C4' Mn' C13' C14' -59.8(2)
C5' Mn' C13' C14' -42.2(3)
C11' C10' C14' C15' 178.0(4)
C31' C10' C14' C15' 8.8(6)
Mn' C10' C14' C15' -117.1(4)
C11' C10' C14' C13' -1.0(4)
C31' C10' C14' C13' -170.2(3)
Mn' C10' C14' C13' 63.9(2)
C11' C10' C14' Mn' -64.8(2)
C31' C10' C14' Mn' 125.9(3)
C18' C13' C14' C15' -1.7(5)
C12' C13' C14' C15' 179.1(3)
Mn' C13' C14' C15' 123.8(3)
C18' C13' C14' C10' 177.5(3)
C12' C13' C14' C10' -1.7(4)
Mn' C13' C14' C10' -57.0(2)
C18' C13' C14' Mn' -125.5(3)
C12' C13' C14' Mn' 55.3(2)
C11' Mn' C14' C15' 166.7(3)
C2' Mn' C14' C15' -35.3(4)
C10' Mn' C14' C15' 125.3(4)
C3' Mn' C14' C15' -21.1(3)
C1' Mn' C14' C15' 31.7(5)
C12' Mn' C14' C15' -150.0(3)
C4' Mn' C14' C15' 13.9(3)
C5' Mn' C14' C15' 41.1(3)
C13' Mn' C14' C15' -115.9(4)
C11' Mn' C14' C10' 41.4(2)
C2' Mn' C14' C10' -160.6(2)
C3' Mn' C14' C10' -146.33(19)
C1' Mn' C14' C10' -93.6(3)
C12' Mn' C14' C10' 84.7(2)
C4' Mn' C14' C10' -111.3(2)
C5' Mn' C14' C10' -84.2(2)
C13' Mn' C14' C10' 118.8(3)
C11' Mn' C14' C13' -77.3(2)
C2' Mn' C14' C13' 80.6(3)
C10' Mn' C14' C13' -118.8(3)
C3' Mn' C14' C13' 94.9(2)
C1' Mn' C14' C13' 147.6(3)
C12' Mn' C14' C13' -34.1(2)
C4' Mn' C14' C13' 129.9(2)
C5' Mn' C14' C13' 157.02(19)
C10' C14' C15' C16' -176.0(4)
C13' C14' C15' C16' 3.0(5)
Mn' C14' C15' C16' 96.5(4)
C14' C15' C16' C17' -1.4(5)
C15' C16' C17' C18' -1.5(6)
C16' C17' C18' C13' 2.8(6)
C12' C13' C18' C17' 177.8(4)
C14' C13' C18' C17' -1.2(5)
Mn' C13' C18' C17' -90.2(4)
C2' C1' C19' C20' 36.9(5)
C5' C1' C19' C20' -135.8(4)
Mn' C1' C19' C20' 124.2(3)
C2' C1' C19' C24' -88.9(5)
C5' C1' C19' C24' 98.4(5)
Mn' C1' C19' C24' -1.6(5)
C1' C19' C20' C21' 177.6(3)
C24' C19' C20' C21' -54.9(5)
C19' C20' C21' C22' 55.5(5)
C20' C21' C22' C23' -55.3(5)
C21' C22' C23' C24' 55.9(6)
C20' C19' C24' C23' 55.0(5)
C1' C19' C24' C23' -178.5(4)
C22' C23' C24' C19' -56.3(6)
C4' C3' C25' C26' 68.3(4)
C2' C3' C25' C26' -106.3(4)
Mn' C3' C25' C26' 166.5(2)
C4' C3' C25' C30' -167.8(3)
C2' C3' C25' C30' 17.6(5)
Mn' C3' C25' C30' -69.6(3)
C3' C25' C26' C27' 179.7(3)
C30' C25' C26' C27' 55.2(4)
C25' C26' C27' C28' -57.0(4)
C26' C27' C28' C29' 56.2(5)
C27' C28' C29' C30' -55.2(4)
C28' C29' C30' C25' 54.4(4)
C3' C25' C30' C29' -179.0(3)
C26' C25' C30' C29' -53.5(4)
C14' C10' C31' C32' -166.0(3)
C11' C10' C31' C32' 27.2(5)
Mn' C10' C31' C32' -62.4(3)
C14' C10' C31' C36' 70.8(4)
C11' C10' C31' C36' -96.0(4)
Mn' C10' C31' C36' 174.4(2)
C10' C31' C32' C33' -175.6(3)
C36' C31' C32' C33' -52.8(4)
C31' C32' C33' C34' 55.7(4)
C32' C33' C34' C35' -57.2(4)
C33' C34' C35' C36' 56.6(4)
C34' C35' C36' C31' -55.9(4)
C10' C31' C36' C35' 179.1(3)
C32' C31' C36' C35' 53.7(4)
C13' C12' C37' C42' -104.9(4)
C11' C12' C37' C42' 66.0(5)
Mn' C12' C37' C42' 151.9(3)
C13' C12' C37' C38' 130.5(4)
C11' C12' C37' C38' -58.6(5)
Mn' C12' C37' C38' 27.3(5)
C42' C37' C38' C39' 56.2(5)
C12' C37' C38' C39' -177.8(4)
C37' C38' C39' C40' -55.2(6)
C38' C39' C40' C41' 53.0(7)
C39' C40' C41' C42' -51.2(7)
C12' C37' C42' C41' -180.0(4)
C38' C37' C42' C41' -54.1(6)
C40' C41' C42' C37' 52.9(7)
